data_4124646
loop_
_publ_author_name
'Galasso, F.'
'Katz, L.'
'Barrante, J.R.'

_publ_section_title
;
 Alkaline earth-tantalum-oxygen phases including the crystal structure of
 an ordered perovskite compound, Ba3 Sr Ta2 O9
;
_journal_name_full 'Journal of the American Chemical Society'
_journal_page_first 2830
_journal_page_last 2832
_journal_volume 83
_journal_year 1961
_chemical_formula_sum 'Ba3 O9 Sr Ta2'
_chemical_name_systematic 'Ba3 Sr Ta2 O9'
_space_group_IT_number 164
_symmetry_space_group_name_Hall '-P 3 2"'
_symmetry_space_group_name_H-M 'P -3 m 1'
_cell_angle_alpha 90
_cell_angle_beta 90
_cell_angle_gamma 120
_cell_formula_units_Z 1
_cell_length_a 5.95
_cell_length_b 5.95
_cell_length_c 7.47
_cell_volume 229.026
_citation_journal_id_ASTM JACSAT
_cod_data_source_file Galasso_JACSAT_1961_1923.cif
_cod_data_source_block Ba3O9Sr1Ta2
_cod_original_cell_volume 229.0262
_cod_original_formula_sum 'Ba3 O9 Sr1 Ta2'
_cod_database_code 4124646

loop_
_symmetry_equiv_pos_as_xyz
x,y,z
-y,x-y,z
-x+y,-x,z
y,x,-z
-x,-x+y,-z
x-y,-y,-z
-x,-y,-z
y,-x+y,-z
x-y,x,-z
-y,-x,z
x,x-y,z
-x+y,y,z

loop_
_atom_site_label
_atom_site_type_symbol
_atom_site_fract_x
_atom_site_fract_y
_atom_site_fract_z
_atom_site_occupancy
_atom_site_U_iso_or_equiv
Ta1 Ta+5 0.3333 0.6667 0.1667 1 0.0
O1 O-2 0.1667 -0.1667 0.3333 1 0.0
Sr1 Sr+2 0 0 0.5 1 0.0
Ba1 Ba+2 0 0 0 1 0.0
O2 O-2 0.5 0 0 1 0.0
Ba2 Ba+2 0.3333 0.6667 0.6667 1 0.0
